data_1567658
loop_
_publ_author_name
'Kerckhoffs, Aidan'
'Christensen, Kirsten E.'
'Langton, Matthew J.'

_publ_section_title
;
 Fast relaxing red and near-IR switchable azobenzenes with chalcogen and
 halogen substituents: periodic trends, tuneable thermal half-lives and
 chalcogen bonding.
;
_journal_issue 39
_journal_name_full 'Chemical science'
_journal_page_first 11551
_journal_page_last 11559
_journal_paper_doi 10.1039/d2sc04601f
_journal_volume 13
_journal_year 2022
_chemical_formula_moiety 'C26 H34 N2 O4 S4'
_chemical_formula_sum 'C26 H34 N2 O4 S4'
_chemical_formula_weight 566.83
_chemical_melting_point ?
_space_group_IT_number 2
_space_group_name_Hall '-P 1'
_space_group_name_H-M_alt 'P -1'
_symmetry_cell_setting triclinic
_symmetry_space_group_name_Hall '-P 1'
_symmetry_space_group_name_H-M 'P -1'
_atom_sites_solution_hydrogens difmap
_atom_sites_solution_primary other
_audit_creation_date 2022-04-25
_audit_creation_method 'CRYSTALS_ver_*****_build_8199 '
_audit_update_record
;
2022-08-10 deposited with the CCDC.	2022-09-19 downloaded from the CCDC.
;
_cell_angle_alpha 87.957(3)
_cell_angle_beta 82.964(3)
_cell_angle_gamma 66.841(3)
_cell_formula_units_Z 1
_cell_length_a 7.2152(2)
_cell_length_b 8.0923(3)
_cell_length_c 12.5451(4)
_cell_measurement_reflns_used 9944
_cell_measurement_temperature 150
_cell_measurement_theta_max 76.07
_cell_measurement_theta_min 5.92
_cell_volume 668.32(4)
_computing_cell_refinement
; 
 CrysAlisPro (Rigaku Oxford Diffraction, 2017) 
;
_computing_data_collection 'SuperNova, (Oxford Diffraction, 2010)'
_computing_data_reduction
; 
 CrysAlisPro (Rigaku Oxford Diffraction, 2017) 
;
_computing_molecular_graphics 'CAMERON (Watkin et al., 1996)'
_computing_publication_material 'CRYSTALS (Betteridge et al., 2003)'
_computing_structure_refinement 'CRYSTALS (Betteridge et al., 2003)'
_computing_structure_solution 'Superflip (Palatinus & Chapuis, 2007)'
_diffrn_ambient_temperature 150
_diffrn_measured_fraction_theta_full 0.997
_diffrn_measured_fraction_theta_max 0.988
_diffrn_measurement_device Area
_diffrn_measurement_device_type 'Oxford Diffraction SuperNova'
_diffrn_measurement_method \w
_diffrn_radiation_monochromator 'focussing mirrors'
_diffrn_radiation_type 'Cu K\a'
_diffrn_radiation_wavelength 1.54184
_diffrn_reflns_av_R_equivalents 0.021
_diffrn_reflns_av_sigmaI/netI 0.0232
_diffrn_reflns_av_unetI/netI 0.023
_diffrn_reflns_limit_h_max 8
_diffrn_reflns_limit_h_min -9
_diffrn_reflns_limit_k_max 10
_diffrn_reflns_limit_k_min -10
_diffrn_reflns_limit_l_max 15
_diffrn_reflns_limit_l_min -15
_diffrn_reflns_number 12330
_diffrn_reflns_theta_full 73.776
_diffrn_reflns_theta_max 76.057
_diffrn_reflns_theta_min 3.550
_diffrn_standards_number 0
_exptl_absorpt_coefficient_mu 3.561
_exptl_absorpt_correction_T_max 0.93
_exptl_absorpt_correction_T_min 0.68
_exptl_absorpt_correction_type multi-scan
_exptl_absorpt_process_details
; 
 CrysAlisPro (Rigaku Oxford Diffraction, 2017) 
;
_exptl_crystal_colour clear_intense_red
_exptl_crystal_density_diffrn 1.408
_exptl_crystal_density_meas ?
_exptl_crystal_density_method 'not measured'
_exptl_crystal_description lath
_exptl_crystal_F_000 300
_exptl_crystal_size_max 0.25
_exptl_crystal_size_mid 0.09
_exptl_crystal_size_min 0.02
_refine_diff_density_max 0.40
_refine_diff_density_min -0.27
_refine_ls_extinction_method None
_refine_ls_goodness_of_fit_ref 0.9995
_refine_ls_hydrogen_treatment constr
_refine_ls_matrix_type full
_refine_ls_number_parameters 163
_refine_ls_number_reflns 2761
_refine_ls_number_restraints 0
_refine_ls_R_factor_all 0.0252
_refine_ls_R_factor_gt 0.0245
_refine_ls_shift/su_max 0.0012939
_refine_ls_shift/su_mean 0.0000623
_refine_ls_structure_factor_coef Fsqd
_refine_ls_weighting_details
;
 Method= Modified Sheldrick 
 w=1/[\s^2^(F^2^) + ( 0.05P)^2^ + 0.22P] 
 ,where P=(max(Fo^2^,0) + 2Fc^2^)/3 
;
_refine_ls_weighting_scheme calc
_refine_ls_wR_factor_all 0.0703
_refine_ls_wR_factor_gt 0.0696
_refine_ls_wR_factor_ref 0.0703
_reflns_limit_h_max 9
_reflns_limit_h_min -8
_reflns_limit_k_max 10
_reflns_limit_k_min -10
_reflns_limit_l_max 15
_reflns_limit_l_min 0
_reflns_number_gt 2647
_reflns_number_total 2761
_reflns_threshold_expression I>2.0\s(I)
_oxford_diffrn_Wilson_B_factor 1.28
_oxford_diffrn_Wilson_scale 0.01
_oxford_refine_ls_scale 10.9(4)
_oxford_structure_analysis_title 7620
_cod_data_source_file d2sc04601f2.cif
_cod_data_source_block 5-SEt4-ester
_cod_depositor_comments
;
The following automatic conversions were performed:

data item '_chemical_melting_point' value 'not measured' was changed
to '?' -- the value is undefined or not given.

data item '_exptl_crystal_density_meas' value 'not measured' was
changed to '?' -- the value is perceived as not measured.

Automatic conversion script
Id: cif_fix_values 7556 2019-12-06 15:28:31Z antanas 

 Adding full bibliography for 1567655--1567664.cif.
;
_cod_original_sg_symbol_H-M 'P -1 '
_cod_database_code 1567658
_oxford_refine_reflns_threshold_expression I>-3.0\s(I)
_refine_ls_r_factor_ref 0.0252
_reflns_number_all 2761

loop_
_symmetry_equiv_pos_as_xyz
x,y,z
-x,-y,-z

loop_
_atom_site_label
_atom_site_type_symbol
_atom_site_fract_x
_atom_site_fract_y
_atom_site_fract_z
_atom_site_U_iso_or_equiv
_atom_site_occupancy
_atom_site_adp_type
_atom_site_refinement_flags_posn
_atom_site_refinement_flags_adp
_atom_site_refinement_flags_occupancy
_atom_site_disorder_assembly
_atom_site_disorder_group
_atom_site_attached_hydrogens
N1 N 0.43742(14) 0.02547(12) 0.54251(7) 0.0157 1.0000 Uani . . . . . .
C2 C 0.44567(16) 0.16595(14) 0.60115(8) 0.0151 1.0000 Uani . . . . . .
C3 C 0.29915(17) 0.22127(14) 0.69399(9) 0.0160 1.0000 Uani . . . . . .
C4 C 0.28988(17) 0.35919(15) 0.75970(9) 0.0174 1.0000 Uani . . . . . .
C5 C 0.42502(17) 0.44341(14) 0.73522(9) 0.0174 1.0000 Uani . . . . . .
C6 C 0.56953(17) 0.39147(15) 0.64568(9) 0.0176 1.0000 Uani . . . . . .
C7 C 0.58280(16) 0.25383(14) 0.57673(8) 0.0156 1.0000 Uani . . . . . .
S8 S 0.13437(4) 0.10805(4) 0.71929(2) 0.0191 1.0000 Uani . . . . . .
C9 C -0.02187(19) 0.21174(17) 0.84235(9) 0.0237 1.0000 Uani . . . . . .
C10 C -0.1553(2) 0.10744(19) 0.87445(11) 0.0301 1.0000 Uani . . . . . .
S11 S 0.76202(4) 0.18948(3) 0.46319(2) 0.0172 1.0000 Uani . . . . . .
C12 C 0.90319(18) 0.33083(16) 0.46905(9) 0.0197 1.0000 Uani . . . . . .
C13 C 1.06786(19) 0.27207(17) 0.37308(10) 0.0246 1.0000 Uani . . . . . .
C14 C 0.40571(18) 0.59224(15) 0.80851(9) 0.0196 1.0000 Uani . . . . . .
O15 O 0.27120(15) 0.65099(13) 0.88164(7) 0.0298 1.0000 Uani . . . . . .
O16 O 0.55449(13) 0.65180(11) 0.78430(6) 0.0220 1.0000 Uani . . . . . .
C17 C 0.54866(19) 0.79798(16) 0.85038(9) 0.0227 1.0000 Uani . . . . . .
C18 C 0.6780(2) 0.72640(19) 0.93984(11) 0.0326 1.0000 Uani . . . . . .
H41 H 0.1947 0.3977 0.8196 0.0221 1.0000 Uiso R . . . . .
H61 H 0.6554 0.4522 0.6337 0.0209 1.0000 Uiso R . . . . .
H91 H 0.0658 0.2043 0.8967 0.0280 1.0000 Uiso R . . . . .
H92 H -0.1029 0.3385 0.8309 0.0282 1.0000 Uiso R . . . . .
H101 H -0.2424 0.1596 0.9401 0.0447 1.0000 Uiso R . . . . .
H102 H -0.0731 -0.0189 0.8873 0.0442 1.0000 Uiso R . . . . .
H103 H -0.2407 0.1151 0.8188 0.0441 1.0000 Uiso R . . . . .
H121 H 0.9619 0.3113 0.5367 0.0241 1.0000 Uiso R . . . . .
H122 H 0.8120 0.4572 0.4639 0.0230 1.0000 Uiso R . . . . .
H133 H 1.1476 0.3440 0.3730 0.0386 1.0000 Uiso R . . . . .
H132 H 1.1569 0.1452 0.3774 0.0374 1.0000 Uiso R . . . . .
H131 H 1.0064 0.2905 0.3064 0.0362 1.0000 Uiso R . . . . .
H171 H 0.5983 0.8709 0.8020 0.0272 1.0000 Uiso R . . . . .
H172 H 0.4102 0.8685 0.8771 0.0275 1.0000 Uiso R . . . . .
H181 H 0.6634 0.8244 0.9847 0.0482 1.0000 Uiso R . . . . .
H182 H 0.8186 0.6658 0.9125 0.0485 1.0000 Uiso R . . . . .
H183 H 0.6315 0.6466 0.9819 0.0477 1.0000 Uiso R . . . . .

loop_
_atom_site_aniso_label
_atom_site_aniso_U_11
_atom_site_aniso_U_22
_atom_site_aniso_U_33
_atom_site_aniso_U_23
_atom_site_aniso_U_13
_atom_site_aniso_U_12
N1 0.0163(4) 0.0163(4) 0.0158(4) -0.0015(3) -0.0007(3) -0.0080(3)
C2 0.0165(5) 0.0146(5) 0.0151(5) -0.0008(4) -0.0021(4) -0.0068(4)
C3 0.0160(5) 0.0170(5) 0.0166(5) 0.0006(4) -0.0013(4) -0.0082(4)
C4 0.0181(5) 0.0194(5) 0.0156(5) -0.0020(4) 0.0008(4) -0.0087(4)
C5 0.0196(5) 0.0169(5) 0.0171(5) -0.0017(4) -0.0021(4) -0.0084(4)
C6 0.0191(5) 0.0184(5) 0.0180(5) -0.0011(4) -0.0011(4) -0.0102(4)
C7 0.0155(5) 0.0170(5) 0.0151(5) -0.0001(4) -0.0004(4) -0.0074(4)
S8 0.02054(15) 0.02219(15) 0.01755(14) -0.00432(10) 0.00343(10) -0.01294(11)
C9 0.0241(6) 0.0287(6) 0.0204(5) -0.0070(4) 0.0059(4) -0.0144(5)
C10 0.0296(7) 0.0375(7) 0.0275(6) -0.0063(5) 0.0100(5) -0.0211(6)
S11 0.01835(15) 0.01926(15) 0.01656(14) -0.00327(10) 0.00265(10) -0.01122(11)
C12 0.0209(5) 0.0227(5) 0.0202(5) -0.0014(4) 0.0001(4) -0.0140(5)
C13 0.0226(6) 0.0296(6) 0.0246(6) -0.0007(5) 0.0040(5) -0.0154(5)
C14 0.0234(6) 0.0198(5) 0.0179(5) -0.0019(4) -0.0006(4) -0.0113(4)
O15 0.0341(5) 0.0313(5) 0.0283(5) -0.0145(4) 0.0123(4) -0.0208(4)
O16 0.0250(4) 0.0245(4) 0.0214(4) -0.0085(3) 0.0028(3) -0.0158(3)
C17 0.0289(6) 0.0216(5) 0.0218(6) -0.0064(4) 0.0005(5) -0.0150(5)
C18 0.0371(7) 0.0322(7) 0.0322(7) -0.0058(5) -0.0098(6) -0.0153(6)

loop_
_atom_type_symbol
_atom_type_scat_dispersion_real
_atom_type_scat_dispersion_imag
_atom_type_scat_Cromer_Mann_a1
_atom_type_scat_Cromer_Mann_b1
_atom_type_scat_Cromer_Mann_a2
_atom_type_scat_Cromer_Mann_b2
_atom_type_scat_Cromer_Mann_a3
_atom_type_scat_Cromer_Mann_b3
_atom_type_scat_Cromer_Mann_a4
_atom_type_scat_Cromer_Mann_b4
_atom_type_scat_Cromer_Mann_c
_atom_type_scat_source
C 0.0181 0.0091 2.3100 20.8439 1.0200 10.2075 1.5886 0.5687 0.8650 51.6512 0.2156 'International Tables Vol C 4.2.6.8 and 6.1.1.4'
H 0.0000 0.0000 0.4930 10.5109 0.3229 26.1257 0.1402 3.1424 0.0408 57.7998 0.0030 'International Tables Vol C 4.2.6.8 and 6.1.1.4'
N 0.0311 0.0180 12.2126 0.0057 3.1322 9.8933 2.0125 28.9975 1.1663 0.5826 -11.5290 'International Tables Vol C 4.2.6.8 and 6.1.1.4'
O 0.0492 0.0322 3.0485 13.2771 2.2868 5.7011 1.5463 0.3239 0.8670 32.9089 0.2508 'International Tables Vol C 4.2.6.8 and 6.1.1.4'
S 0.3331 0.5567 6.9053 1.4679 5.2034 22.2151 1.4379 0.2536 1.5863 56.1720 0.8669 'International Tables Vol C 4.2.6.8 and 6.1.1.4'

loop_
_geom_angle_atom_site_label_1
_geom_angle_site_symmetry_1
_geom_angle_atom_site_label_2
_geom_angle_site_symmetry_2
_geom_angle_atom_site_label_3
_geom_angle_site_symmetry_3
_geom_angle
_geom_angle_publ_flag
N1 2_656 N1 . C2 . 116.12(11) yes
N1 . C2 . C3 . 113.99(9) yes
N1 . C2 . C7 . 126.64(10) yes
C3 . C2 . C7 . 119.37(10) yes
C2 . C3 . C4 . 120.27(10) yes
C2 . C3 . S8 . 117.09(8) yes
C4 . C3 . S8 . 122.63(9) yes
C3 . C4 . C5 . 119.81(10) yes
C3 . C4 . H41 . 121.4 no
C5 . C4 . H41 . 118.8 no
C4 . C5 . C6 . 121.02(10) yes
C4 . C5 . C14 . 117.18(10) yes
C6 . C5 . C14 . 121.80(10) yes
C5 . C6 . C7 . 120.97(10) yes
C5 . C6 . H61 . 117.1 no
C7 . C6 . H61 . 121.9 no
C2 . C7 . C6 . 118.56(10) yes
C2 . C7 . S11 . 120.17(8) yes
C6 . C7 . S11 . 121.27(8) yes
C3 . S8 . C9 . 103.90(5) yes
S8 . C9 . C10 . 106.49(8) yes
S8 . C9 . H91 . 108.8 no
C10 . C9 . H91 . 111.5 no
S8 . C9 . H92 . 110.3 no
C10 . C9 . H92 . 111.6 no
H91 . C9 . H92 . 108.2 no
C9 . C10 . H101 . 109.0 no
C9 . C10 . H102 . 111.1 no
H101 . C10 . H102 . 108.5 no
C9 . C10 . H103 . 110.4 no
H101 . C10 . H103 . 108.3 no
H102 . C10 . H103 . 109.4 no
C7 . S11 . C12 . 103.97(5) yes
S11 . C12 . C13 . 105.32(8) yes
S11 . C12 . H121 . 109.3 no
C13 . C12 . H121 . 111.4 no
S11 . C12 . H122 . 109.6 no
C13 . C12 . H122 . 111.4 no
H121 . C12 . H122 . 109.8 no
C12 . C13 . H133 . 108.2 no
C12 . C13 . H132 . 111.3 no
H133 . C13 . H132 . 109.1 no
C12 . C13 . H131 . 110.2 no
H133 . C13 . H131 . 109.4 no
H132 . C13 . H131 . 108.7 no
C5 . C14 . O15 . 123.49(10) yes
C5 . C14 . O16 . 112.41(10) yes
O15 . C14 . O16 . 124.10(10) yes
C14 . O16 . C17 . 116.78(9) yes
O16 . C17 . C18 . 110.66(10) yes
O16 . C17 . H171 . 105.2 no
C18 . C17 . H171 . 111.8 no
O16 . C17 . H172 . 108.8 no
C18 . C17 . H172 . 111.7 no
H171 . C17 . H172 . 108.4 no
C17 . C18 . H181 . 108.7 no
C17 . C18 . H182 . 111.3 no
H181 . C18 . H182 . 108.9 no
C17 . C18 . H183 . 109.2 no
H181 . C18 . H183 . 108.3 no
H182 . C18 . H183 . 110.4 no

loop_
_geom_bond_atom_site_label_1
_geom_bond_site_symmetry_1
_geom_bond_atom_site_label_2
_geom_bond_site_symmetry_2
_geom_bond_distance
_geom_bond_publ_flag
N1 . N1 2_656 1.2751(19) yes
N1 . C2 . 1.4002(14) yes
C2 . C3 . 1.4275(15) yes
C2 . C7 . 1.4290(15) yes
C3 . C4 . 1.3866(15) yes
C3 . S8 . 1.7599(11) yes
C4 . C5 . 1.3943(15) yes
C4 . H41 . 0.925 no
C5 . C6 . 1.3883(16) yes
C5 . C14 . 1.4936(15) yes
C6 . C7 . 1.4009(15) yes
C6 . H61 . 0.927 no
C7 . S11 . 1.7447(11) yes
S8 . C9 . 1.8112(12) yes
C9 . C10 . 1.5238(16) yes
C9 . H91 . 0.970 no
C9 . H92 . 0.976 no
C10 . H101 . 0.970 no
C10 . H102 . 0.978 no
C10 . H103 . 0.971 no
S11 . C12 . 1.8143(11) yes
C12 . C13 . 1.5275(16) yes
C12 . H121 . 0.975 no
C12 . H122 . 0.979 no
C13 . H133 . 0.966 no
C13 . H132 . 0.978 no
C13 . H131 . 0.974 no
C14 . O15 . 1.2082(15) yes
C14 . O16 . 1.3393(14) yes
O16 . C17 . 1.4528(13) yes
C17 . C18 . 1.5003(18) yes
C17 . H171 . 0.966 no
C17 . H172 . 0.959 no
C18 . H181 . 0.953 no
C18 . H182 . 0.961 no
C18 . H183 . 0.954 no
